data_2241000
loop_
_publ_author_name
'Rein, Francisca N.'
'Chen, Weizhong'
'Scott, Brian L.'
'Rocha, Reginaldo C.'

_publ_section_title
;
 Crystal structure of a mononuclear Ru^II^ complex with a back-to-back
 terpyridine ligand: [RuCl(bpy)(tpy--tpy)]^+^
;
_journal_coeditor_code PK2553
_journal_issue 9
_journal_name_full 'Acta Crystallographica Section E'
_journal_page_first 1017
_journal_page_last 1021
_journal_paper_doi 10.1107/S2056989015014632
_journal_volume 71
_journal_year 2015
_chemical_formula_iupac '[Ru Cl (C10 H8 N2) (C30 H20 N6)] P F6'
_chemical_formula_moiety 'C40 H28 N8 Cl Ru +, F6 P -'
_chemical_formula_sum 'C40 H28 Cl F6 N8 P Ru'
_chemical_formula_weight 902.19
_chemical_name_systematic
'[6',6"-Bis(pyridin-2-yl)-2,2':4',4":2",2"'-quaterpyridine](2,2'-bipyridine)chloridoruthenium(II) hexafluoridophosphate'
_space_group_IT_number 2
_symmetry_cell_setting triclinic
_symmetry_space_group_name_Hall '-P 1'
_symmetry_space_group_name_H-M 'P -1'
_atom_sites_solution_hydrogens geom
_atom_sites_solution_primary direct
_atom_sites_solution_secondary difmap
_audit_creation_method SHELXL-97
_cell_angle_alpha 94.913(7)
_cell_angle_beta 90.583(7)
_cell_angle_gamma 91.316(7)
_cell_formula_units_Z 2
_cell_length_a 8.678(4)
_cell_length_b 13.743(7)
_cell_length_c 18.999(10)
_cell_measurement_reflns_used 1124
_cell_measurement_temperature 120.0(10)
_cell_measurement_theta_max 19.25
_cell_measurement_theta_min 2.35
_cell_volume 2257(2)
_computing_cell_refinement
;
SAINT-Plus (Bruker, 2007)
;
_computing_data_collection
;
APEX2 (Bruker, 2007)
;
_computing_data_reduction
;
SAINT-Plus (Bruker, 2007)
;
_computing_molecular_graphics
;
Mercury (Macrae <i>et al.</i>,  2008)
;
_computing_publication_material
;
publCIF (Westrip, 2010)
;
_computing_structure_refinement
;
SHELXL97 (Sheldrick, 2008)
;
_computing_structure_solution
;
SHELXS97 (Sheldrick, 2008)
;
_diffrn_ambient_temperature 120.0(10)
_diffrn_measured_fraction_theta_full 0.996
_diffrn_measured_fraction_theta_max 0.990
_diffrn_measurement_device_type 'Bruker D8 with APEXII CCD'
_diffrn_measurement_method '\w scans'
_diffrn_radiation_monochromator graphite
_diffrn_radiation_source 'fine-focus sealed tube'
_diffrn_radiation_type MoK\a
_diffrn_radiation_wavelength 0.71073
_diffrn_reflns_av_R_equivalents 0.1093
_diffrn_reflns_av_sigmaI/netI 0.1525
_diffrn_reflns_limit_h_max 10
_diffrn_reflns_limit_h_min -10
_diffrn_reflns_limit_k_max 16
_diffrn_reflns_limit_k_min -16
_diffrn_reflns_limit_l_max 22
_diffrn_reflns_limit_l_min -22
_diffrn_reflns_number 22054
_diffrn_reflns_theta_full 25.00
_diffrn_reflns_theta_max 25.41
_diffrn_reflns_theta_min 1.91
_diffrn_standards_decay_% 0
_diffrn_standards_interval_count 0
_diffrn_standards_interval_time 0
_diffrn_standards_number 0
_exptl_absorpt_coefficient_mu 0.503
_exptl_absorpt_correction_T_max 0.961
_exptl_absorpt_correction_T_min 0.703
_exptl_absorpt_correction_type multi-scan
_exptl_absorpt_process_details
;
(SADABS; Bruker, 2007)
;
_exptl_crystal_colour red
_exptl_crystal_density_diffrn 1.328
_exptl_crystal_density_method 'not measured'
_exptl_crystal_description block
_exptl_crystal_F_000 908
_exptl_crystal_size_max 0.20
_exptl_crystal_size_mid 0.12
_exptl_crystal_size_min 0.08
_platon_squeeze_details
;
One water, two acetonitrile, and one-half toluene per molecule.
;
_refine_diff_density_max 0.737
_refine_diff_density_min -0.735
_refine_ls_extinction_method none
_refine_ls_goodness_of_fit_ref 0.906
_refine_ls_hydrogen_treatment constr
_refine_ls_matrix_type full
_refine_ls_number_parameters 578
_refine_ls_number_reflns 8243
_refine_ls_number_restraints 48
_refine_ls_restrained_S_all 0.916
_refine_ls_R_factor_all 0.0992
_refine_ls_R_factor_gt 0.0615
_refine_ls_shift/su_max 0.000
_refine_ls_shift/su_mean 0.000
_refine_ls_structure_factor_coef Fsqd
_refine_ls_weighting_details 'calc w=1/[\s^2^(Fo^2^)+(0.0419P)^2^+0.0000P] where P=(Fo^2^+2Fc^2^)/3'
_refine_ls_weighting_scheme calc
_refine_ls_wR_factor_gt 0.1203
_refine_ls_wR_factor_ref 0.1358
_reflns_number_gt 4937
_reflns_number_total 8243
_reflns_threshold_expression I>2\s(I)
_cod_data_source_file pk2553sup1.cf
_cod_data_source_block I
_cod_database_code 2241000

loop_
_symmetry_equiv_pos_as_xyz
'x, y, z'
'-x, -y, -z'

loop_
_atom_site_type_symbol
_atom_site_label
_atom_site_fract_x
_atom_site_fract_y
_atom_site_fract_z
_atom_site_U_iso_or_equiv
_atom_site_adp_type
_atom_site_calc_flag
_atom_site_refinement_flags
_atom_site_occupancy
_atom_site_symmetry_multiplicity
_atom_site_disorder_assembly
_atom_site_disorder_group
Ru Ru1 0.31152(5) 0.40649(3) 0.31845(2) 0.01950(14) Uani d . 1 1 . .
Cl Cl1 0.20756(14) 0.55446(9) 0.37256(6) 0.0221(3) Uani d . 1 1 . .
P P1 0.0848(11) 0.7198(7) 0.9425(5) 0.041(2) Uani d PU 0.373(15) 1 A 1
F F1 0.185(2) 0.6716(13) 0.8753(9) 0.052(5) Uani d PU 0.373(15) 1 A 1
F F2 -0.011(2) 0.6165(12) 0.9447(11) 0.083(5) Uani d PU 0.373(15) 1 A 1
F F3 -0.009(2) 0.7718(12) 1.0054(9) 0.071(5) Uani d PU 0.373(15) 1 A 1
F F4 0.187(3) 0.8171(17) 0.9359(14) 0.095(9) Uani d P 0.373(15) 1 A 1
F F5 -0.0441(13) 0.7540(13) 0.8891(5) 0.049(4) Uani d P 0.373(15) 1 A 1
F F6 0.214(2) 0.6793(16) 0.9933(11) 0.084(7) Uani d PU 0.373(15) 1 A 1
P P1' 0.1274(7) 0.6894(5) 0.9376(3) 0.0488(16) Uani d PU 0.627(15) 1 A 2
F F1' 0.1952(13) 0.6232(9) 0.8730(5) 0.075(3) Uani d P 0.627(15) 1 A 2
F F2' 0.0703(14) 0.5948(6) 0.9729(4) 0.079(4) Uani d P 0.627(15) 1 A 2
F F3' 0.0586(12) 0.7545(7) 1.0043(5) 0.068(3) Uani d PU 0.627(15) 1 A 2
F F4' 0.1802(16) 0.7844(9) 0.9033(7) 0.068(4) Uani d P 0.627(15) 1 A 2
F F5' -0.0369(10) 0.6894(11) 0.8975(5) 0.080(3) Uani d PU 0.627(15) 1 A 2
F F6' 0.2860(13) 0.6884(6) 0.9794(5) 0.066(3) Uani d P 0.627(15) 1 A 2
N N1 0.0981(4) 0.3388(3) 0.3224(2) 0.0177(10) Uani d . 1 1 . .
N N2 0.3256(4) 0.3534(3) 0.4094(2) 0.0168(10) Uani d . 1 1 . .
N N3 0.5281(5) 0.4555(3) 0.3497(2) 0.0207(10) Uani d . 1 1 . .
N N4 0.3947(4) 0.2883(3) 0.2611(2) 0.0204(10) Uani d . 1 1 . .
N N5 0.3130(5) 0.4552(3) 0.2180(2) 0.0209(10) Uani d . 1 1 . .
N N6 0.7959(5) 0.2076(3) 0.7126(2) 0.0213(10) Uani d . 1 1 . .
N N7 0.4133(5) 0.1081(3) 0.7186(2) 0.0190(10) Uani d . 1 1 . .
N N8 0.0356(5) 0.0152(3) 0.6655(2) 0.0229(10) Uani d . 1 1 . .
C C1 -0.0175(5) 0.3340(4) 0.2744(3) 0.0223(13) Uani d . 1 1 . .
H H1 -0.0029 0.3644 0.2330 0.027 Uiso calc R 1 1 . .
C C2 -0.1553(6) 0.2869(4) 0.2835(3) 0.0230(13) Uani d . 1 1 . .
H H2 -0.2316 0.2847 0.2486 0.028 Uiso calc R 1 1 . .
C C3 -0.1805(6) 0.2418(4) 0.3463(3) 0.0241(13) Uani d . 1 1 . .
H H3 -0.2733 0.2091 0.3535 0.029 Uiso calc R 1 1 . .
C C4 -0.0646(5) 0.2471(4) 0.3969(3) 0.0218(12) Uani d . 1 1 . .
H H4 -0.0786 0.2189 0.4393 0.026 Uiso calc R 1 1 . .
C C5 0.0717(6) 0.2945(3) 0.3839(3) 0.0207(12) Uani d . 1 1 . .
C C6 0.2055(6) 0.3018(4) 0.4340(3) 0.0214(12) Uani d . 1 1 . .
C C7 0.2167(6) 0.2579(3) 0.4963(3) 0.0189(12) Uani d . 1 1 . .
H H7 0.1332 0.2222 0.5118 0.023 Uiso calc R 1 1 . .
C C8 0.3525(6) 0.2668(4) 0.5362(3) 0.0192(12) Uani d . 1 1 . .
C C9 0.4728(5) 0.3232(3) 0.5111(3) 0.0168(11) Uani d . 1 1 . .
H H9 0.5643 0.3322 0.5369 0.020 Uiso calc R 1 1 . .
C C10 0.4565(5) 0.3660(3) 0.4476(3) 0.0173(12) Uani d . 1 1 . .
C C11 0.5715(5) 0.4265(4) 0.4147(2) 0.0172(12) Uani d . 1 1 . .
C C12 0.7154(5) 0.4531(4) 0.4451(3) 0.0194(12) Uani d . 1 1 . .
H H12 0.7434 0.4327 0.4888 0.023 Uiso calc R 1 1 . .
C C13 0.8163(6) 0.5107(4) 0.4085(3) 0.0243(13) Uani d . 1 1 . .
H H13 0.9124 0.5295 0.4279 0.029 Uiso calc R 1 1 . .
C C14 0.7733(5) 0.5394(4) 0.3439(3) 0.0204(12) Uani d . 1 1 . .
H H14 0.8403 0.5767 0.3186 0.024 Uiso calc R 1 1 . .
C C15 0.6282(6) 0.5120(4) 0.3169(3) 0.0245(13) Uani d . 1 1 . .
H H15 0.5986 0.5339 0.2739 0.029 Uiso calc R 1 1 . .
C C16 0.4309(5) 0.2020(4) 0.2859(3) 0.0195(12) Uani d . 1 1 . .
H H16 0.4197 0.1955 0.3339 0.023 Uiso calc R 1 1 . .
C C17 0.4820(6) 0.1254(4) 0.2448(3) 0.0250(13) Uani d . 1 1 . .
H H17 0.5046 0.0674 0.2642 0.030 Uiso calc R 1 1 . .
C C18 0.5005(6) 0.1337(4) 0.1735(3) 0.0284(14) Uani d . 1 1 . .
H H18 0.5340 0.0809 0.1442 0.034 Uiso calc R 1 1 . .
C C19 0.4695(6) 0.2198(4) 0.1462(3) 0.0294(14) Uani d . 1 1 . .
H H19 0.4849 0.2269 0.0986 0.035 Uiso calc R 1 1 . .
C C20 0.4152(6) 0.2964(4) 0.1900(3) 0.0254(13) Uani d . 1 1 . .
C C21 0.3745(6) 0.3931(4) 0.1671(3) 0.0281(14) Uani d . 1 1 . .
C C22 0.3947(7) 0.4183(4) 0.0986(3) 0.0394(16) Uani d . 1 1 . .
H H22 0.4368 0.3744 0.0645 0.047 Uiso calc R 1 1 . .
C C23 0.3512(7) 0.5100(4) 0.0819(3) 0.0448(17) Uani d . 1 1 . .
H H23 0.3677 0.5296 0.0369 0.054 Uiso calc R 1 1 . .
C C24 0.2835(7) 0.5715(4) 0.1324(3) 0.0372(16) Uani d . 1 1 . .
H H24 0.2482 0.6319 0.1216 0.045 Uiso calc R 1 1 . .
C C25 0.2687(6) 0.5418(4) 0.1998(3) 0.0249(13) Uani d . 1 1 . .
H H25 0.2254 0.5847 0.2343 0.030 Uiso calc R 1 1 . .
C C26 0.9244(6) 0.2161(4) 0.7534(3) 0.0272(14) Uani d . 1 1 . .
H H26 1.0148 0.2391 0.7342 0.033 Uiso calc R 1 1 . .
C C27 0.9280(6) 0.1921(4) 0.8225(3) 0.0272(13) Uani d . 1 1 . .
H H27 1.0188 0.1992 0.8490 0.033 Uiso calc R 1 1 . .
C C28 0.7979(7) 0.1582(4) 0.8509(3) 0.0387(16) Uani d . 1 1 . .
H H28 0.7984 0.1411 0.8972 0.046 Uiso calc R 1 1 . .
C C29 0.6637(6) 0.1490(4) 0.8110(3) 0.0292(14) Uani d . 1 1 . .
H H29 0.5727 0.1268 0.8303 0.035 Uiso calc R 1 1 . .
C C30 0.6661(6) 0.1732(3) 0.7422(3) 0.0192(12) Uani d . 1 1 . .
C C31 0.5239(6) 0.1666(4) 0.6984(3) 0.0203(12) Uani d . 1 1 . .
C C32 0.5088(5) 0.2208(4) 0.6396(3) 0.0188(12) Uani d . 1 1 . .
H H32 0.5906 0.2601 0.6266 0.023 Uiso calc R 1 1 . .
C C33 0.3710(6) 0.2161(4) 0.6005(3) 0.0215(12) Uani d . 1 1 . .
C C34 0.2524(6) 0.1552(4) 0.6246(3) 0.0233(13) Uani d . 1 1 . .
H H34 0.1567 0.1506 0.6019 0.028 Uiso calc R 1 1 . .
C C35 0.2801(6) 0.1025(4) 0.6822(3) 0.0204(12) Uani d . 1 1 . .
C C36 0.1559(6) 0.0370(4) 0.7088(3) 0.0213(12) Uani d . 1 1 . .
C C37 0.1701(6) 0.0028(4) 0.7753(3) 0.0252(13) Uani d . 1 1 . .
H H37 0.2561 0.0197 0.8037 0.030 Uiso calc R 1 1 . .
C C38 0.0555(6) -0.0559(4) 0.7981(3) 0.0306(14) Uani d . 1 1 . .
H H38 0.0632 -0.0807 0.8420 0.037 Uiso calc R 1 1 . .
C C39 -0.0724(6) -0.0781(4) 0.7552(3) 0.0294(14) Uani d . 1 1 . .
H H39 -0.1529 -0.1174 0.7696 0.035 Uiso calc R 1 1 . .
C C40 -0.0762(6) -0.0404(4) 0.6909(3) 0.0271(13) Uani d . 1 1 . .
H H40 -0.1632 -0.0545 0.6625 0.032 Uiso calc R 1 1 . .

loop_
_atom_site_aniso_label
_atom_site_aniso_U_11
_atom_site_aniso_U_22
_atom_site_aniso_U_33
_atom_site_aniso_U_12
_atom_site_aniso_U_13
_atom_site_aniso_U_23
Ru1 0.0195(3) 0.0187(3) 0.0207(3) -0.00196(18) 0.00070(18) 0.00520(19)
Cl1 0.0220(7) 0.0213(8) 0.0231(7) -0.0007(6) 0.0025(6) 0.0030(6)
P1 0.049(3) 0.037(3) 0.035(3) -0.002(2) -0.002(2) 0.002(2)
F1 0.059(6) 0.057(7) 0.041(6) 0.000(5) 0.008(4) 0.008(5)
F2 0.086(7) 0.075(7) 0.089(7) -0.019(4) 0.010(5) 0.009(5)
F3 0.075(7) 0.073(7) 0.064(6) 0.012(5) -0.002(5) 0.001(4)
F4 0.100(12) 0.054(12) 0.13(2) -0.049(10) -0.041(15) 0.020(12)
F5 0.053(7) 0.066(11) 0.025(6) -0.028(7) -0.011(5) -0.005(6)
F6 0.094(8) 0.088(8) 0.072(8) 0.008(5) -0.020(5) 0.019(5)
P1' 0.052(2) 0.059(3) 0.037(2) -0.0087(19) -0.0020(18) 0.0111(19)
F1' 0.100(7) 0.075(8) 0.050(5) -0.006(6) 0.003(4) 0.005(6)
F2' 0.108(8) 0.071(6) 0.057(5) -0.063(5) 0.000(5) 0.020(4)
F3' 0.071(5) 0.085(5) 0.044(4) -0.012(4) 0.001(4) -0.012(3)
F4' 0.060(6) 0.070(10) 0.082(8) -0.013(6) -0.005(6) 0.064(7)
F5' 0.067(4) 0.103(5) 0.068(4) -0.006(4) -0.012(3) -0.004(4)
F6' 0.078(7) 0.065(5) 0.057(5) -0.027(5) -0.041(5) 0.035(4)
N1 0.014(2) 0.019(2) 0.021(2) -0.0010(19) -0.0042(19) 0.002(2)
N2 0.012(2) 0.014(2) 0.025(2) -0.0066(18) 0.0028(19) 0.0009(19)
N3 0.021(2) 0.011(2) 0.031(3) 0.0019(19) 0.002(2) 0.004(2)
N4 0.014(2) 0.028(3) 0.019(2) -0.013(2) 0.0024(19) 0.003(2)
N5 0.027(3) 0.009(2) 0.027(3) 0.000(2) -0.003(2) 0.000(2)
N6 0.018(2) 0.026(3) 0.021(2) 0.000(2) -0.0044(19) 0.004(2)
N7 0.019(2) 0.018(2) 0.020(2) 0.0001(19) 0.0030(19) 0.0028(19)
N8 0.021(2) 0.020(3) 0.027(3) -0.005(2) -0.005(2) 0.003(2)
C1 0.017(3) 0.025(3) 0.026(3) 0.002(2) 0.004(2) 0.009(3)
C2 0.022(3) 0.022(3) 0.025(3) 0.001(2) -0.004(2) 0.003(3)
C3 0.010(3) 0.025(3) 0.038(3) -0.003(2) 0.003(2) 0.009(3)
C4 0.019(3) 0.022(3) 0.025(3) -0.001(2) 0.002(2) 0.005(2)
C5 0.023(3) 0.005(3) 0.036(3) 0.002(2) -0.003(3) 0.007(2)
C6 0.024(3) 0.019(3) 0.021(3) -0.001(2) -0.001(2) 0.003(2)
C7 0.018(3) 0.015(3) 0.024(3) -0.004(2) 0.001(2) 0.004(2)
C8 0.022(3) 0.017(3) 0.018(3) -0.003(2) 0.001(2) -0.001(2)
C9 0.018(3) 0.010(3) 0.023(3) 0.001(2) -0.003(2) 0.005(2)
C10 0.012(3) 0.015(3) 0.025(3) -0.002(2) 0.002(2) 0.004(2)
C11 0.017(3) 0.018(3) 0.018(3) -0.004(2) 0.002(2) 0.007(2)
C12 0.021(3) 0.021(3) 0.017(3) -0.001(2) 0.002(2) 0.005(2)
C13 0.014(3) 0.027(3) 0.031(3) -0.002(2) 0.002(2) -0.003(3)
C14 0.013(3) 0.027(3) 0.021(3) -0.006(2) 0.006(2) 0.007(2)
C15 0.027(3) 0.020(3) 0.027(3) 0.007(3) 0.009(3) 0.008(3)
C16 0.014(3) 0.017(3) 0.028(3) -0.004(2) 0.001(2) 0.008(3)
C17 0.030(3) 0.020(3) 0.027(3) -0.001(3) -0.002(3) 0.010(3)
C18 0.041(4) 0.017(3) 0.027(3) 0.004(3) 0.001(3) 0.004(3)
C19 0.042(4) 0.024(3) 0.022(3) 0.007(3) 0.000(3) 0.000(3)
C20 0.030(3) 0.023(3) 0.025(3) 0.009(3) 0.000(3) 0.008(3)
C21 0.033(3) 0.021(3) 0.030(3) -0.003(3) -0.005(3) 0.005(3)
C22 0.071(5) 0.026(4) 0.022(3) 0.011(3) -0.001(3) 0.005(3)
C23 0.077(5) 0.031(4) 0.028(4) 0.011(4) 0.005(3) 0.013(3)
C24 0.062(4) 0.027(4) 0.025(3) 0.009(3) -0.001(3) 0.009(3)
C25 0.037(3) 0.018(3) 0.020(3) 0.004(3) 0.006(3) 0.002(2)
C26 0.015(3) 0.029(3) 0.038(4) 0.004(3) 0.000(3) 0.001(3)
C27 0.026(3) 0.017(3) 0.039(4) 0.002(3) -0.015(3) 0.008(3)
C28 0.051(4) 0.039(4) 0.027(3) -0.013(3) -0.013(3) 0.012(3)
C29 0.035(3) 0.032(4) 0.022(3) -0.014(3) -0.005(3) 0.010(3)
C30 0.023(3) 0.011(3) 0.025(3) 0.003(2) -0.004(2) 0.007(2)
C31 0.021(3) 0.017(3) 0.023(3) 0.001(2) 0.004(2) 0.004(2)
C32 0.011(3) 0.022(3) 0.024(3) 0.000(2) 0.003(2) 0.011(2)
C33 0.016(3) 0.022(3) 0.027(3) -0.003(2) -0.001(2) 0.004(2)
C34 0.022(3) 0.026(3) 0.022(3) 0.001(2) -0.002(2) 0.000(3)
C35 0.024(3) 0.015(3) 0.023(3) 0.005(2) 0.007(2) 0.004(2)
C36 0.024(3) 0.015(3) 0.026(3) 0.008(2) 0.000(2) 0.006(2)
C37 0.016(3) 0.030(3) 0.032(3) -0.003(2) -0.001(2) 0.014(3)
C38 0.030(3) 0.030(4) 0.034(3) -0.005(3) 0.012(3) 0.011(3)
C39 0.019(3) 0.028(3) 0.043(4) -0.006(3) 0.004(3) 0.008(3)
C40 0.023(3) 0.021(3) 0.037(4) -0.006(3) 0.006(3) 0.006(3)

loop_
_atom_type_symbol
_atom_type_description
_atom_type_scat_dispersion_real
_atom_type_scat_dispersion_imag
_atom_type_scat_source
C C 0.0033 0.0016 'International Tables Vol C Tables 4.2.6.8 and 6.1.1.4'
H H 0.0000 0.0000 'International Tables Vol C Tables 4.2.6.8 and 6.1.1.4'
N N 0.0061 0.0033 'International Tables Vol C Tables 4.2.6.8 and 6.1.1.4'
F F 0.0171 0.0103 'International Tables Vol C Tables 4.2.6.8 and 6.1.1.4'
P P 0.1023 0.0942 'International Tables Vol C Tables 4.2.6.8 and 6.1.1.4'
Cl Cl 0.1484 0.1585 'International Tables Vol C Tables 4.2.6.8 and 6.1.1.4'
Ru Ru -1.2594 0.8363 'International Tables Vol C Tables 4.2.6.8 and 6.1.1.4'

loop_
_geom_angle_atom_site_label_1
_geom_angle_atom_site_label_2
_geom_angle_atom_site_label_3
_geom_angle
_geom_angle_publ_flag
N2 Ru1 N4 96.32(17) y
N2 Ru1 N3 79.86(16) y
N4 Ru1 N3 92.26(16) y
N2 Ru1 N1 79.48(16) y
N4 Ru1 N1 90.79(15) y
N3 Ru1 N1 159.32(16) y
N2 Ru1 N5 174.75(17) y
N4 Ru1 N5 79.04(16) y
N3 Ru1 N5 97.77(16) y
N1 Ru1 N5 102.89(16) y
N2 Ru1 Cl1 90.73(12) y
N4 Ru1 Cl1 172.92(12) y
N3 Ru1 Cl1 89.60(12) y
N1 Ru1 Cl1 89.87(12) y
N5 Ru1 Cl1 93.94(12) y
F3 P1 F4 91.2(13) ?
F3 P1 F5 88.1(8) ?
F4 P1 F5 91.9(11) ?
F3 P1 F6 94.5(10) ?
F4 P1 F6 90.2(13) ?
F5 P1 F6 176.6(10) ?
F3 P1 F2 93.3(9) ?
F4 P1 F2 175.5(13) ?
F5 P1 F2 88.8(8) ?
F6 P1 F2 88.8(10) ?
F3 P1 F1 176.8(10) ?
F4 P1 F1 85.9(11) ?
F5 P1 F1 90.6(9) ?
F6 P1 F1 87.0(10) ?
F2 P1 F1 89.6(9) ?
F4' P1' F6' 90.7(6) ?
F4' P1' F2' 178.6(7) ?
F6' P1' F2' 90.2(5) ?
F4' P1' F1' 90.7(6) ?
F6' P1' F1' 91.1(6) ?
F2' P1' F1' 90.4(5) ?
F4' P1' F5' 90.8(6) ?
F6' P1' F5' 178.0(6) ?
F2' P1' F5' 88.4(5) ?
F1' P1' F5' 90.2(6) ?
F4' P1' F3' 90.5(6) ?
F6' P1' F3' 88.4(6) ?
F2' P1' F3' 88.3(5) ?
F1' P1' F3' 178.7(6) ?
F5' P1' F3' 90.3(5) ?
C1 N1 C5 116.9(4) ?
C1 N1 Ru1 128.9(3) ?
C5 N1 Ru1 114.2(3) ?
C10 N2 C6 119.9(4) ?
C10 N2 Ru1 119.7(3) ?
C6 N2 Ru1 120.5(3) ?
C15 N3 C11 117.7(4) ?
C15 N3 Ru1 129.3(4) ?
C11 N3 Ru1 113.0(3) ?
C16 N4 C20 116.9(4) ?
C16 N4 Ru1 126.3(3) ?
C20 N4 Ru1 116.8(3) ?
C25 N5 C21 117.6(4) ?
C25 N5 Ru1 127.0(3) ?
C21 N5 Ru1 115.3(3) ?
C26 N6 C30 116.9(4) ?
C31 N7 C35 118.3(4) ?
C36 N8 C40 115.7(5) ?
N1 C1 C2 123.3(5) ?
C1 C2 C3 119.2(5) ?
C4 C3 C2 118.6(5) ?
C5 C4 C3 119.0(5) ?
C4 C5 N1 122.9(5) ?
C4 C5 C6 123.3(5) ?
N1 C5 C6 113.8(4) ?
N2 C6 C7 121.4(5) ?
N2 C6 C5 112.1(4) ?
C7 C6 C5 126.4(5) ?
C6 C7 C8 120.3(5) ?
C7 C8 C9 117.2(5) ?
C7 C8 C33 121.5(4) ?
C9 C8 C33 121.2(4) ?
C10 C9 C8 120.5(4) ?
N2 C10 C9 120.7(4) ?
N2 C10 C11 112.6(4) ?
C9 C10 C11 126.8(4) ?
N3 C11 C12 121.5(4) ?
N3 C11 C10 114.7(4) ?
C12 C11 C10 123.7(4) ?
C11 C12 C13 118.7(5) ?
C14 C13 C12 119.8(5) ?
C13 C14 C15 118.9(5) ?
N3 C15 C14 123.4(5) ?
C17 C16 N4 123.5(5) ?
C16 C17 C18 119.2(5) ?
C19 C18 C17 119.6(5) ?
C18 C19 C20 119.4(5) ?
N4 C20 C19 121.3(5) ?
N4 C20 C21 113.8(5) ?
C19 C20 C21 124.9(5) ?
N5 C21 C22 122.1(5) ?
N5 C21 C20 114.9(5) ?
C22 C21 C20 123.0(5) ?
C23 C22 C21 118.8(5) ?
C24 C23 C22 119.3(5) ?
C23 C24 C25 118.6(5) ?
N5 C25 C24 123.5(5) ?
N6 C26 C27 123.1(5) ?
C28 C27 C26 119.0(5) ?
C27 C28 C29 119.7(5) ?
C30 C29 C28 119.2(5) ?
N6 C30 C29 122.1(5) ?
N6 C30 C31 117.2(4) ?
C29 C30 C31 120.7(5) ?
N7 C31 C32 122.7(5) ?
N7 C31 C30 116.0(4) ?
C32 C31 C30 121.2(4) ?
C33 C32 C31 120.2(5) ?
C32 C33 C34 116.0(5) ?
C32 C33 C8 122.3(5) ?
C34 C33 C8 121.6(5) ?
C35 C34 C33 119.4(5) ?
N7 C35 C34 123.3(5) ?
N7 C35 C36 116.2(4) ?
C34 C35 C36 120.5(5) ?
N8 C36 C37 123.5(5) ?
N8 C36 C35 116.5(4) ?
C37 C36 C35 120.0(5) ?
C38 C37 C36 118.7(5) ?
C37 C38 C39 119.3(5) ?
C40 C39 C38 117.6(5) ?
N8 C40 C39 125.1(5) ?

loop_
_geom_bond_atom_site_label_1
_geom_bond_atom_site_label_2
_geom_bond_distance
_geom_bond_publ_flag
Ru1 N2 1.936(4) y
Ru1 N4 2.028(4) y
Ru1 N3 2.047(4) y
Ru1 N1 2.059(4) y
Ru1 N5 2.075(4) y
Ru1 Cl1 2.3982(16) y
P1 F3 1.585(17) ?
P1 F4 1.60(2) ?
P1 F5 1.608(14) ?
P1 F6 1.61(2) ?
P1 F2 1.630(17) ?
P1 F1 1.652(19) ?
P1' F4' 1.569(12) ?
P1' F6' 1.583(10) ?
P1' F2' 1.585(8) ?
P1' F1' 1.590(11) ?
P1' F5' 1.609(10) ?
P1' F3' 1.615(10) ?
N1 C1 1.345(6) ?
N1 C5 1.381(6) ?
N2 C10 1.341(6) ?
N2 C6 1.357(6) ?
N3 C15 1.345(6) ?
N3 C11 1.381(6) ?
N4 C16 1.355(6) ?
N4 C20 1.378(6) ?
N5 C25 1.331(6) ?
N5 C21 1.357(6) ?
N6 C26 1.349(6) ?
N6 C30 1.358(6) ?
N7 C31 1.319(6) ?
N7 C35 1.337(6) ?
N8 C36 1.334(6) ?
N8 C40 1.341(6) ?
C1 C2 1.366(6) ?
C2 C3 1.408(7) ?
C3 C4 1.382(7) ?
C4 C5 1.372(6) ?
C5 C6 1.490(7) ?
C6 C7 1.378(6) ?
C7 C8 1.391(6) ?
C8 C9 1.399(6) ?
C8 C33 1.467(7) y
C9 C10 1.393(6) ?
C10 C11 1.464(6) ?
C11 C12 1.398(6) ?
C12 C13 1.398(6) ?
C13 C14 1.372(7) ?
C14 C15 1.386(7) ?
C16 C17 1.342(7) ?
C17 C18 1.379(7) ?
C18 C19 1.364(7) ?
C19 C20 1.379(7) ?
C20 C21 1.484(7) ?
C21 C22 1.386(7) ?
C22 C23 1.385(7) ?
C23 C24 1.369(8) ?
C24 C25 1.384(7) ?
C26 C27 1.381(7) ?
C27 C28 1.347(7) ?
C28 C29 1.381(7) ?
C29 C30 1.375(7) ?
C30 C31 1.478(7) ?
C31 C32 1.401(7) ?
C32 C33 1.399(6) ?
C33 C34 1.415(6) ?
C34 C35 1.386(7) ?
C35 C36 1.507(7) ?
C36 C37 1.392(7) ?
C37 C38 1.364(7) ?
C38 C39 1.382(7) ?
C39 C40 1.368(7) ?
Cl1 H25 2.70 y

loop_
_platon_squeeze_void_nr
_platon_squeeze_void_average_x
_platon_squeeze_void_average_y
_platon_squeeze_void_average_z
_platon_squeeze_void_volume
_platon_squeeze_void_count_electrons
_platon_squeeze_void_content
1 -0.009 0.000 0.000 389 121 ' '
2 -0.020 0.000 0.500 188 71 ' '

_cod_database_fobs_code 2241000
